data_4328012
loop_
_publ_author_name
'Thomas Z\"oller'
'Christina Dietz'
'Ljuba Iovkova-Berends'
'Olga Karsten'
'Gerrit Bradtm\"oller'
'Ann-Kristin Wiegand'
'Yu Wang'
'Viatcheslav Jouikov'
'Klaus Jurkschat'

_publ_contact_author_address
;
    Lehrstuhl f\"ur Anorganische Chemie II
    Technische Universi\"at Dortmund
    44221 Dortmund
    Deutschland
;
_publ_contact_author_email klaus.jurkschat@tu-dortmund.de
_publ_contact_author_name 'Klaus Jurkschat'
_publ_section_title
;
 Novel Stannatranes of the Type N(CH2CMe2O)3SnX (X = OR, SR, OC(O)R,
 SP(S)Ph2, Halogen). Synthesis, Molecular Structures, and Electrochemical
 Properties
;
_journal_name_full 'Inorganic Chemistry'
_journal_page_first 1041
_journal_page_last 1056
_journal_paper_doi 10.1021/ic202179e
_journal_volume 51
_journal_year 2012
_chemical_formula_moiety 'C24 H34 N O3 P S2 Sn'
_chemical_formula_sum 'C24 H34 N O3 P S2 Sn'
_chemical_formula_weight 598.30
_chemical_name_systematic
;
1-Diphenylphosphinodithioic-(2,8,9-trioxa-5-aza-3,3,7,7,10,10-hexamethyl-
stannatricyclo[3.3.3.01.5]undecane
;
_space_group_IT_number 2
_symmetry_cell_setting triclinic
_symmetry_space_group_name_Hall '-P 1'
_symmetry_space_group_name_H-M 'P -1'
_atom_sites_solution_hydrogens geom
_atom_sites_solution_primary direct
_atom_sites_solution_secondary difmap
_audit_creation_method SHELXL-97
_cell_angle_alpha 100.408(2)
_cell_angle_beta 103.418(2)
_cell_angle_gamma 90.459(2)
_cell_formula_units_Z 4
_cell_length_a 12.3139(3)
_cell_length_b 13.0748(3)
_cell_length_c 17.0014(5)
_cell_measurement_reflns_used 16174
_cell_measurement_temperature 173(2)
_cell_measurement_theta_max 29.2162
_cell_measurement_theta_min 2.1940
_cell_volume 2615.16(12)
_computing_cell_refinement 'CrysAlisPro, Oxford Diffraction Ltd., Version 1.171.33.55''
_computing_data_collection 'CrysAlisPro, Oxford Diffraction Ltd., Version 1.171.33.55''
_computing_data_reduction 'CrysAlisPro, Oxford Diffraction Ltd., Version 1.171.33.55''
_computing_molecular_graphics 'SHELXP-97 (Sheldrick, 1997)'
_computing_publication_material 'enCIFer Version 1.3'
_computing_structure_refinement 'SHELXL-97 (Sheldrick, 1997)'
_computing_structure_solution 'SHELXS-97 (Sheldrick, 1990)'
_diffrn_ambient_temperature 173(2)
_diffrn_measured_fraction_theta_full 0.999
_diffrn_measured_fraction_theta_max 0.999
_diffrn_measurement_device 'Xcalibur2 CCD Diffractometer'
_diffrn_measurement_method '\w und \y scan'
_diffrn_radiation_monochromator graphite
_diffrn_radiation_source 'fine-focus sealed tube'
_diffrn_radiation_type MoK\a
_diffrn_radiation_wavelength 0.71073
_diffrn_reflns_av_R_equivalents 0.0349
_diffrn_reflns_av_sigmaI/netI 0.0534
_diffrn_reflns_limit_h_max 14
_diffrn_reflns_limit_h_min -14
_diffrn_reflns_limit_k_max 15
_diffrn_reflns_limit_k_min -15
_diffrn_reflns_limit_l_max 20
_diffrn_reflns_limit_l_min -20
_diffrn_reflns_number 30687
_diffrn_reflns_theta_full 25.50
_diffrn_reflns_theta_max 25.50
_diffrn_reflns_theta_min 2.20
_exptl_absorpt_coefficient_mu 1.223
_exptl_absorpt_correction_T_max 1.00000
_exptl_absorpt_correction_T_min 0.83998
_exptl_absorpt_correction_type multi-scan
_exptl_absorpt_process_details
;
CrysAlisPro, Oxford Diffraction Ltd.,
Version 1.171.33.55 (release 05-01-2010 CrysAlis171 .NET)
(compiled Jan  5 2010,16:28:46)
empirical absorption correction using spherical harmonics,
 implemented in SCALE3 ABSPACK scaling algorithm.
;
_exptl_crystal_colour colourless
_exptl_crystal_density_diffrn 1.520
_exptl_crystal_description block
_exptl_crystal_F_000 1224
_exptl_crystal_size_max 0.26
_exptl_crystal_size_mid 0.21
_exptl_crystal_size_min 0.13
_refine_diff_density_max 1.348
_refine_diff_density_min -0.472
_refine_diff_density_rms 0.073
_refine_ls_extinction_method none
_refine_ls_goodness_of_fit_ref 0.895
_refine_ls_hydrogen_treatment constr
_refine_ls_matrix_type full
_refine_ls_number_parameters 529
_refine_ls_number_reflns 9723
_refine_ls_number_restraints 0
_refine_ls_restrained_S_all 0.895
_refine_ls_R_factor_all 0.0395
_refine_ls_R_factor_gt 0.0252
_refine_ls_shift/su_max 0.001
_refine_ls_shift/su_mean 0.000
_refine_ls_structure_factor_coef Fsqd
_refine_ls_weighting_details 'calc w=1/[\s^2^(Fo^2^)+(0.0273P)^2^+0.0000P] where P=(Fo^2^+2Fc^2^)/3'
_refine_ls_weighting_scheme calc
_refine_ls_wR_factor_gt 0.0542
_refine_ls_wR_factor_ref 0.0554
_reflns_number_gt 7251
_reflns_number_total 9723
_reflns_threshold_expression >2sigma(I)
_cod_data_source_file ic202179e_si_001_08.cif
_cod_data_source_block 1294
_cod_database_code 4328012

loop_
_symmetry_equiv_pos_as_xyz
'x, y, z'
'-x, -y, -z'

loop_
_atom_site_label
_atom_site_type_symbol
_atom_site_fract_x
_atom_site_fract_y
_atom_site_fract_z
_atom_site_U_iso_or_equiv
_atom_site_adp_type
_atom_site_occupancy
_atom_site_symmetry_multiplicity
_atom_site_calc_flag
_atom_site_refinement_flags
Sn1 Sn 0.192219(16) 0.682026(14) 0.222282(12) 0.01642(6) Uani 1 1 d .
P1 P -0.02860(6) 0.49179(5) 0.16628(5) 0.01720(17) Uani 1 1 d .
S1 S 0.09772(6) 0.53826(5) 0.11651(5) 0.02072(17) Uani 1 1 d .
S2 S -0.00304(7) 0.53481(6) 0.28483(5) 0.02558(19) Uani 1 1 d .
Sn2 Sn 0.467818(16) 0.195970(14) 0.274075(12) 0.01574(6) Uani 1 1 d .
P2 P 0.69060(6) 0.02934(6) 0.32549(5) 0.01690(17) Uani 1 1 d .
S3 S 0.55814(6) 0.09170(5) 0.37280(5) 0.01824(16) Uani 1 1 d .
S4 S 0.66702(7) 0.00919(6) 0.20684(5) 0.02528(18) Uani 1 1 d .
N1 N 0.29857(19) 0.82839(16) 0.29384(15) 0.0197(6) Uani 1 1 d .
O1 O 0.07120(15) 0.77586(14) 0.23969(12) 0.0221(5) Uani 1 1 d .
O2 O 0.28588(15) 0.62270(13) 0.31252(11) 0.0190(5) Uani 1 1 d .
O3 O 0.27609(16) 0.70473(14) 0.13993(12) 0.0219(5) Uani 1 1 d .
N2 N 0.36997(18) 0.31107(17) 0.20315(14) 0.0175(5) Uani 1 1 d .
C11 C 0.1015(2) 0.8849(2) 0.25569(19) 0.0223(7) Uani 1 1 d .
C12 C 0.2173(2) 0.9060(2) 0.31507(19) 0.0230(7) Uani 1 1 d .
H12A H 0.2460 0.9750 0.3142 0.028 Uiso 1 1 calc R
H12B H 0.2101 0.9050 0.3705 0.028 Uiso 1 1 calc R
C13 C 0.0185(3) 0.9418(2) 0.2988(2) 0.0315(8) Uani 1 1 d .
H13A H -0.0550 0.9305 0.2631 0.047 Uiso 1 1 calc R
H13B H 0.0389 1.0150 0.3124 0.047 Uiso 1 1 calc R
H13C H 0.0192 0.9160 0.3484 0.047 Uiso 1 1 calc R
C14 C 0.0946(3) 0.9198(2) 0.17436(19) 0.0298(8) Uani 1 1 d .
H14A H 0.0206 0.9038 0.1400 0.045 Uiso 1 1 calc R
H14B H 0.1478 0.8842 0.1474 0.045 Uiso 1 1 calc R
H14C H 0.1111 0.9936 0.1843 0.045 Uiso 1 1 calc R
C21 C 0.3223(2) 0.6969(2) 0.38686(18) 0.0214(7) Uani 1 1 d .
C22 C 0.3701(2) 0.7963(2) 0.36724(18) 0.0238(7) Uani 1 1 d .
H22A H 0.3775 0.8524 0.4143 0.029 Uiso 1 1 calc R
H22B H 0.4441 0.7840 0.3580 0.029 Uiso 1 1 calc R
C23 C 0.4173(2) 0.6527(2) 0.44345(19) 0.0277(8) Uani 1 1 d .
H23A H 0.3905 0.5904 0.4568 0.042 Uiso 1 1 calc R
H23B H 0.4444 0.7031 0.4931 0.042 Uiso 1 1 calc R
H23C H 0.4769 0.6369 0.4162 0.042 Uiso 1 1 calc R
C24 C 0.2261(3) 0.7166(2) 0.42883(19) 0.0290(8) Uani 1 1 d .
H24A H 0.2000 0.6522 0.4393 0.044 Uiso 1 1 calc R
H24B H 0.1663 0.7454 0.3937 0.044 Uiso 1 1 calc R
H24C H 0.2513 0.7648 0.4799 0.044 Uiso 1 1 calc R
C31 C 0.3773(2) 0.7674(2) 0.17064(19) 0.0225(7) Uani 1 1 d .
C32 C 0.3625(2) 0.8597(2) 0.23698(19) 0.0244(7) Uani 1 1 d .
H32A H 0.4355 0.8892 0.2685 0.029 Uiso 1 1 calc R
H32B H 0.3236 0.9132 0.2105 0.029 Uiso 1 1 calc R
C33 C 0.4000(3) 0.8112(2) 0.0987(2) 0.0315(8) Uani 1 1 d .
H33A H 0.4096 0.7550 0.0563 0.047 Uiso 1 1 calc R
H33B H 0.4667 0.8559 0.1171 0.047 Uiso 1 1 calc R
H33C H 0.3380 0.8503 0.0772 0.047 Uiso 1 1 calc R
C34 C 0.4721(2) 0.7001(2) 0.2021(2) 0.0281(8) Uani 1 1 d .
H34A H 0.4778 0.6438 0.1586 0.042 Uiso 1 1 calc R
H34B H 0.4572 0.6726 0.2474 0.042 Uiso 1 1 calc R
H34C H 0.5411 0.7416 0.2201 0.042 Uiso 1 1 calc R
C41 C -0.15564(12) 0.54038(12) 0.11180(11) 0.0171(6) Uani 1 1 d G
C42 C -0.18054(14) 0.64220(12) 0.13921(10) 0.0220(7) Uani 1 1 d G
H42A H -0.1300 0.6848 0.1820 0.026 Uiso 1 1 calc R
C43 C -0.28106(15) 0.68038(10) 0.10267(11) 0.0258(7) Uani 1 1 d G
H43A H -0.2977 0.7485 0.1210 0.031 Uiso 1 1 calc R
C44 C -0.35667(12) 0.61674(14) 0.03873(11) 0.0256(7) Uani 1 1 d G
H44A H -0.4239 0.6423 0.0143 0.031 Uiso 1 1 calc R
C45 C -0.33177(13) 0.51492(13) 0.01132(10) 0.0248(7) Uani 1 1 d G
H45A H -0.3824 0.4723 -0.0315 0.030 Uiso 1 1 calc R
C46 C -0.23126(14) 0.47674(10) 0.04786(11) 0.0201(7) Uani 1 1 d G
H46A H -0.2146 0.4086 0.0295 0.024 Uiso 1 1 calc R
C51 C -0.04222(16) 0.35192(10) 0.13146(12) 0.0198(7) Uani 1 1 d G
C52 C -0.09721(16) 0.29292(15) 0.17209(11) 0.0300(8) Uani 1 1 d G
H52A H -0.1249 0.3253 0.2162 0.036 Uiso 1 1 calc R
C53 C -0.11085(16) 0.18545(14) 0.14675(14) 0.0414(10) Uani 1 1 d G
H53A H -0.1476 0.1460 0.1739 0.050 Uiso 1 1 calc R
C54 C -0.06950(18) 0.13699(10) 0.08078(14) 0.0426(10) Uani 1 1 d G
H54A H -0.0786 0.0651 0.0638 0.051 Uiso 1 1 calc R
C55 C -0.01451(17) 0.19599(15) 0.04015(11) 0.0386(9) Uani 1 1 d G
H55A H 0.0132 0.1636 -0.0040 0.046 Uiso 1 1 calc R
C56 C -0.00087(16) 0.30346(14) 0.06549(11) 0.0294(8) Uani 1 1 d G
H56A H 0.0359 0.3429 0.0383 0.035 Uiso 1 1 calc R
O101 O 0.37761(15) 0.25254(14) 0.35320(12) 0.0211(5) Uani 1 1 d .
O102 O 0.38453(16) 0.09611(14) 0.17685(12) 0.0219(5) Uani 1 1 d .
O103 O 0.59395(15) 0.28167(13) 0.26263(12) 0.0210(5) Uani 1 1 d .
C111 C 0.2774(2) 0.2995(2) 0.31882(18) 0.0202(7) Uani 1 1 d .
C112 C 0.3000(2) 0.3645(2) 0.25677(18) 0.0202(7) Uani 1 1 d .
H11A H 0.2292 0.3790 0.2226 0.024 Uiso 1 1 calc R
H11B H 0.3373 0.4305 0.2866 0.024 Uiso 1 1 calc R
C113 C 0.1852(2) 0.2148(2) 0.2819(2) 0.0303(8) Uani 1 1 d .
H11C H 0.2052 0.1678 0.2379 0.045 Uiso 1 1 calc R
H11D H 0.1167 0.2459 0.2610 0.045 Uiso 1 1 calc R
H11E H 0.1754 0.1772 0.3236 0.045 Uiso 1 1 calc R
C114 C 0.2462(3) 0.3747(2) 0.3884(2) 0.0299(8) Uani 1 1 d .
H11F H 0.2318 0.3370 0.4287 0.045 Uiso 1 1 calc R
H11G H 0.1805 0.4092 0.3668 0.045 Uiso 1 1 calc R
H11H H 0.3068 0.4255 0.4136 0.045 Uiso 1 1 calc R
C121 C 0.3542(3) 0.1406(2) 0.10400(18) 0.0242(7) Uani 1 1 d .
C122 C 0.3033(2) 0.2464(2) 0.12599(18) 0.0230(7) Uani 1 1 d .
H12C H 0.2984 0.2841 0.0812 0.028 Uiso 1 1 calc R
H12D H 0.2280 0.2342 0.1319 0.028 Uiso 1 1 calc R
C123 C 0.4550(3) 0.1467(2) 0.06731(19) 0.0299(8) Uani 1 1 d .
H12E H 0.4824 0.0784 0.0558 0.045 Uiso 1 1 calc R
H12F H 0.5126 0.1922 0.1057 0.045 Uiso 1 1 calc R
H12G H 0.4335 0.1733 0.0172 0.045 Uiso 1 1 calc R
C124 C 0.2632(3) 0.0694(2) 0.0437(2) 0.0342(9) Uani 1 1 d .
H12H H 0.2920 0.0025 0.0289 0.051 Uiso 1 1 calc R
H12I H 0.2377 0.0988 -0.0048 0.051 Uiso 1 1 calc R
H12J H 0.2019 0.0616 0.0686 0.051 Uiso 1 1 calc R
C131 C 0.5683(2) 0.3860(2) 0.25268(19) 0.0211(7) Uani 1 1 d .
C132 C 0.4554(2) 0.3825(2) 0.18980(18) 0.0203(7) Uani 1 1 d .
H13D H 0.4279 0.4521 0.1934 0.024 Uiso 1 1 calc R
H13E H 0.4666 0.3604 0.1348 0.024 Uiso 1 1 calc R
C133 C 0.5710(3) 0.4521(2) 0.33603(19) 0.0299(8) Uani 1 1 d .
H13F H 0.6435 0.4505 0.3720 0.045 Uiso 1 1 calc R
H13G H 0.5151 0.4253 0.3591 0.045 Uiso 1 1 calc R
H13H H 0.5563 0.5226 0.3299 0.045 Uiso 1 1 calc R
C134 C 0.6572(3) 0.4272(2) 0.2160(2) 0.0321(8) Uani 1 1 d .
H13I H 0.7288 0.4306 0.2541 0.048 Uiso 1 1 calc R
H13J H 0.6397 0.4956 0.2053 0.048 Uiso 1 1 calc R
H13K H 0.6593 0.3816 0.1654 0.048 Uiso 1 1 calc R
C141 C 0.81257(13) 0.11362(12) 0.37899(11) 0.0180(6) Uani 1 1 d G
C142 C 0.82643(14) 0.20563(14) 0.35149(10) 0.0311(8) Uani 1 1 d G
H14D H 0.7747 0.2213 0.3065 0.037 Uiso 1 1 calc R
C143 C 0.91758(16) 0.27416(13) 0.39118(13) 0.0380(9) Uani 1 1 d G
H14E H 0.9269 0.3357 0.3728 0.046 Uiso 1 1 calc R
C144 C 0.99487(13) 0.25068(13) 0.45838(12) 0.0314(8) Uani 1 1 d G
H14F H 1.0559 0.2965 0.4849 0.038 Uiso 1 1 calc R
C145 C 0.98101(14) 0.15867(14) 0.48589(10) 0.0250(7) Uani 1 1 d G
H14G H 1.0327 0.1430 0.5308 0.030 Uiso 1 1 calc R
C146 C 0.88986(15) 0.09014(11) 0.44619(11) 0.0211(7) Uani 1 1 d G
H14H H 0.8806 0.0286 0.4646 0.025 Uiso 1 1 calc R
C151 C 0.70896(15) -0.09051(11) 0.36547(11) 0.0180(7) Uani 1 1 d G
C152 C 0.67603(15) -0.10303(12) 0.43617(11) 0.0230(7) Uani 1 1 d G
H15A H 0.6472 -0.0477 0.4662 0.028 Uiso 1 1 calc R
C153 C 0.68613(16) -0.19826(14) 0.46194(10) 0.0272(8) Uani 1 1 d G
H15B H 0.6641 -0.2066 0.5092 0.033 Uiso 1 1 calc R
C154 C 0.72917(16) -0.28097(11) 0.41702(12) 0.0258(8) Uani 1 1 d G
H15C H 0.7359 -0.3447 0.4343 0.031 Uiso 1 1 calc R
C155 C 0.76209(15) -0.26845(11) 0.34633(11) 0.0261(8) Uani 1 1 d G
H15D H 0.7909 -0.3238 0.3163 0.031 Uiso 1 1 calc R
C156 C 0.75199(15) -0.17322(14) 0.32055(10) 0.0213(7) Uani 1 1 d G
H15E H 0.7740 -0.1648 0.2732 0.026 Uiso 1 1 calc R

loop_
_atom_site_aniso_label
_atom_site_aniso_U_11
_atom_site_aniso_U_22
_atom_site_aniso_U_33
_atom_site_aniso_U_23
_atom_site_aniso_U_13
_atom_site_aniso_U_12
Sn1 0.01518(11) 0.01348(10) 0.01955(12) 0.00145(8) 0.00332(9) 0.00017(8)
P1 0.0146(4) 0.0147(4) 0.0220(5) 0.0048(3) 0.0029(3) 0.0010(3)
S1 0.0181(4) 0.0199(4) 0.0229(4) -0.0004(3) 0.0058(3) -0.0044(3)
S2 0.0264(4) 0.0281(4) 0.0209(5) 0.0054(3) 0.0024(3) 0.0041(3)
Sn2 0.01584(11) 0.01304(10) 0.01853(12) 0.00599(9) 0.00208(9) 0.00187(8)
P2 0.0164(4) 0.0159(4) 0.0186(4) 0.0060(3) 0.0024(3) 0.0024(3)
S3 0.0171(4) 0.0187(4) 0.0204(4) 0.0082(3) 0.0036(3) 0.0050(3)
S4 0.0307(5) 0.0264(4) 0.0186(4) 0.0064(3) 0.0038(4) 0.0001(3)
N1 0.0196(13) 0.0127(12) 0.0249(15) 0.0000(11) 0.0043(11) 0.0008(10)
O1 0.0177(11) 0.0137(10) 0.0348(13) 0.0020(9) 0.0079(9) 0.0021(8)
O2 0.0224(11) 0.0151(10) 0.0162(11) -0.0009(8) 0.0011(9) 0.0014(8)
O3 0.0209(11) 0.0233(11) 0.0230(12) 0.0026(9) 0.0098(9) -0.0040(9)
N2 0.0181(13) 0.0163(12) 0.0186(14) 0.0071(10) 0.0022(11) 0.0020(10)
C11 0.0253(17) 0.0147(15) 0.0283(19) 0.0035(13) 0.0094(14) 0.0010(13)
C12 0.0261(17) 0.0130(15) 0.0295(19) 0.0016(13) 0.0078(14) 0.0027(13)
C13 0.0299(19) 0.0245(17) 0.044(2) 0.0074(16) 0.0150(16) 0.0087(14)
C14 0.0341(19) 0.0263(18) 0.031(2) 0.0085(15) 0.0096(16) 0.0041(15)
C21 0.0206(16) 0.0193(16) 0.0208(18) -0.0022(13) 0.0027(13) 0.0015(13)
C22 0.0194(17) 0.0225(16) 0.0239(19) -0.0034(14) 0.0002(14) 0.0027(13)
C23 0.0298(19) 0.0257(17) 0.0236(19) 0.0015(14) 0.0006(15) 0.0030(14)
C24 0.0330(19) 0.0263(18) 0.0252(19) -0.0003(14) 0.0059(15) 0.0012(15)
C31 0.0195(16) 0.0189(16) 0.0292(19) 0.0016(13) 0.0083(14) -0.0051(13)
C32 0.0202(17) 0.0181(16) 0.034(2) 0.0036(14) 0.0060(14) -0.0028(13)
C33 0.0318(19) 0.0286(18) 0.038(2) 0.0063(16) 0.0165(16) -0.0052(15)
C34 0.0199(17) 0.0259(17) 0.037(2) 0.0000(15) 0.0081(15) 0.0015(14)
C41 0.0157(15) 0.0177(15) 0.0211(17) 0.0082(13) 0.0075(13) 0.0003(12)
C42 0.0211(17) 0.0217(16) 0.0219(18) 0.0028(13) 0.0037(14) 0.0029(13)
C43 0.0315(19) 0.0247(17) 0.0221(19) 0.0045(14) 0.0081(15) 0.0109(14)
C44 0.0188(17) 0.040(2) 0.0219(19) 0.0155(15) 0.0047(14) 0.0085(14)
C45 0.0192(17) 0.0321(18) 0.0214(18) 0.0080(14) -0.0009(14) 0.0001(14)
C46 0.0219(17) 0.0184(15) 0.0221(18) 0.0055(13) 0.0084(14) 0.0030(13)
C51 0.0116(15) 0.0163(15) 0.0285(19) 0.0065(13) -0.0031(13) 0.0006(12)
C52 0.0232(18) 0.0232(17) 0.048(2) 0.0120(16) 0.0122(16) 0.0020(14)
C53 0.031(2) 0.0252(19) 0.066(3) 0.0168(19) 0.0024(19) -0.0086(16)
C54 0.039(2) 0.0161(17) 0.056(3) 0.0027(17) -0.0183(19) -0.0010(16)
C55 0.043(2) 0.0204(18) 0.039(2) -0.0084(16) -0.0074(18) 0.0080(16)
C56 0.0279(18) 0.0232(17) 0.032(2) 0.0025(15) -0.0023(15) -0.0001(14)
O101 0.0192(11) 0.0219(11) 0.0253(12) 0.0106(9) 0.0065(9) 0.0081(9)
O102 0.0285(12) 0.0146(10) 0.0202(12) 0.0067(9) -0.0015(9) 0.0006(9)
O103 0.0170(11) 0.0145(10) 0.0332(13) 0.0075(9) 0.0071(9) 0.0001(8)
C111 0.0167(16) 0.0202(15) 0.0263(18) 0.0108(13) 0.0050(13) 0.0038(12)
C112 0.0161(16) 0.0167(15) 0.0286(19) 0.0086(13) 0.0039(13) 0.0037(12)
C113 0.0196(17) 0.0329(19) 0.041(2) 0.0182(16) 0.0048(15) 0.0002(14)
C114 0.0328(19) 0.0283(18) 0.035(2) 0.0136(15) 0.0150(16) 0.0133(15)
C121 0.0302(18) 0.0197(16) 0.0197(18) 0.0057(13) -0.0016(14) 0.0003(14)
C122 0.0256(17) 0.0225(16) 0.0192(18) 0.0090(13) -0.0021(14) 0.0005(13)
C123 0.040(2) 0.0276(18) 0.024(2) 0.0086(15) 0.0083(16) 0.0088(15)
C124 0.042(2) 0.0243(18) 0.028(2) 0.0046(15) -0.0078(16) -0.0020(15)
C131 0.0225(17) 0.0136(15) 0.0294(19) 0.0072(13) 0.0083(14) -0.0005(12)
C132 0.0269(17) 0.0136(15) 0.0226(18) 0.0067(13) 0.0078(14) 0.0005(13)
C133 0.0276(18) 0.0200(17) 0.039(2) 0.0010(15) 0.0058(16) 0.0008(14)
C134 0.0276(19) 0.0251(18) 0.050(2) 0.0149(16) 0.0156(17) -0.0017(14)
C141 0.0150(15) 0.0188(15) 0.0216(17) 0.0050(13) 0.0062(13) 0.0027(12)
C142 0.0240(18) 0.0345(19) 0.034(2) 0.0176(16) -0.0030(15) -0.0025(15)
C143 0.0286(19) 0.040(2) 0.046(2) 0.0242(18) -0.0005(17) -0.0112(16)
C144 0.0173(17) 0.0360(19) 0.038(2) 0.0097(16) -0.0009(15) -0.0059(14)
C145 0.0187(17) 0.0308(18) 0.0236(18) 0.0038(14) 0.0019(14) 0.0051(14)
C146 0.0204(16) 0.0193(15) 0.0245(18) 0.0053(13) 0.0063(14) 0.0044(13)
C151 0.0132(15) 0.0170(15) 0.0218(18) 0.0060(13) -0.0018(13) 0.0010(12)
C152 0.0209(16) 0.0237(16) 0.0257(19) 0.0090(14) 0.0047(14) 0.0073(13)
C153 0.0210(17) 0.0329(18) 0.031(2) 0.0180(15) 0.0026(14) 0.0014(14)
C154 0.0231(17) 0.0149(15) 0.034(2) 0.0087(14) -0.0078(15) -0.0019(13)
C155 0.0243(18) 0.0173(16) 0.032(2) 0.0038(14) -0.0015(15) 0.0043(13)
C156 0.0194(16) 0.0217(16) 0.0219(18) 0.0055(13) 0.0019(13) 0.0013(13)

loop_
_atom_type_symbol
_atom_type_description
_atom_type_scat_dispersion_real
_atom_type_scat_dispersion_imag
_atom_type_scat_source
C C 0.0033 0.0016 'International Tables Vol C Tables 4.2.6.8 and 6.1.1.4'
H H 0.0000 0.0000 'International Tables Vol C Tables 4.2.6.8 and 6.1.1.4'
N N 0.0061 0.0033 'International Tables Vol C Tables 4.2.6.8 and 6.1.1.4'
O O 0.0106 0.0060 'International Tables Vol C Tables 4.2.6.8 and 6.1.1.4'
P P 0.1023 0.0942 'International Tables Vol C Tables 4.2.6.8 and 6.1.1.4'
S S 0.1246 0.1234 'International Tables Vol C Tables 4.2.6.8 and 6.1.1.4'
Sn Sn -0.6537 1.4246 'International Tables Vol C Tables 4.2.6.8 and 6.1.1.4'

loop_
_geom_angle_atom_site_label_1
_geom_angle_atom_site_label_2
_geom_angle_atom_site_label_3
_geom_angle
O2 Sn1 O1 122.19(8)
O2 Sn1 O3 111.79(8)
O1 Sn1 O3 118.24(8)
O2 Sn1 N1 80.70(8)
O1 Sn1 N1 80.79(8)
O3 Sn1 N1 80.47(8)
O2 Sn1 S1 107.81(5)
O1 Sn1 S1 103.95(6)
O3 Sn1 S1 84.64(6)
N1 Sn1 S1 164.82(6)
C41 P1 C51 105.28(9)
C41 P1 S2 112.35(7)
C51 P1 S2 113.83(8)
C41 P1 S1 106.11(7)
C51 P1 S1 103.60(7)
S2 P1 S1 114.76(5)
P1 S1 Sn1 102.30(4)
O103 Sn2 O102 118.67(8)
O103 Sn2 O101 119.67(8)
O102 Sn2 O101 114.47(8)
O103 Sn2 N2 80.79(8)
O102 Sn2 N2 81.31(8)
O101 Sn2 N2 80.95(8)
O103 Sn2 S3 102.80(6)
O102 Sn2 S3 105.97(5)
O101 Sn2 S3 87.77(5)
N2 Sn2 S3 168.42(6)
C141 P2 C151 106.18(9)
C141 P2 S4 112.56(8)
C151 P2 S4 113.72(7)
C141 P2 S3 106.05(7)
C151 P2 S3 101.87(7)
S4 P2 S3 115.43(5)
P2 S3 Sn2 103.94(4)
C22 N1 C32 113.6(2)
C22 N1 C12 112.8(2)
C32 N1 C12 113.0(2)
C22 N1 Sn1 105.25(16)
C32 N1 Sn1 105.98(17)
C12 N1 Sn1 105.34(16)
C11 O1 Sn1 115.47(16)
C21 O2 Sn1 113.19(15)
C31 O3 Sn1 116.27(17)
C122 N2 C132 113.6(2)
C122 N2 C112 113.1(2)
C132 N2 C112 112.8(2)
C122 N2 Sn2 105.03(15)
C132 N2 Sn2 105.53(15)
C112 N2 Sn2 105.88(16)
O1 C11 C13 107.8(2)
O1 C11 C14 108.8(2)
C13 C11 C14 109.6(2)
O1 C11 C12 109.5(2)
C13 C11 C12 107.3(3)
C14 C11 C12 113.6(3)
N1 C12 C11 112.7(2)
N1 C12 H12A 109.1
C11 C12 H12A 109.1
N1 C12 H12B 109.1
C11 C12 H12B 109.1
H12A C12 H12B 107.8
C11 C13 H13A 109.5
C11 C13 H13B 109.5
H13A C13 H13B 109.5
C11 C13 H13C 109.5
H13A C13 H13C 109.5
H13B C13 H13C 109.5
C11 C14 H14A 109.5
C11 C14 H14B 109.5
H14A C14 H14B 109.5
C11 C14 H14C 109.5
H14A C14 H14C 109.5
H14B C14 H14C 109.5
O2 C21 C24 109.4(2)
O2 C21 C23 108.7(2)
C24 C21 C23 109.1(3)
O2 C21 C22 109.1(2)
C24 C21 C22 113.3(2)
C23 C21 C22 107.2(2)
N1 C22 C21 112.4(2)
N1 C22 H22A 109.1
C21 C22 H22A 109.1
N1 C22 H22B 109.1
C21 C22 H22B 109.1
H22A C22 H22B 107.9
C21 C23 H23A 109.5
C21 C23 H23B 109.5
H23A C23 H23B 109.5
C21 C23 H23C 109.5
H23A C23 H23C 109.5
H23B C23 H23C 109.5
C21 C24 H24A 109.5
C21 C24 H24B 109.5
H24A C24 H24B 109.5
C21 C24 H24C 109.5
H24A C24 H24C 109.5
H24B C24 H24C 109.5
O3 C31 C33 106.6(2)
O3 C31 C34 109.4(2)
C33 C31 C34 109.9(2)
O3 C31 C32 110.2(2)
C33 C31 C32 107.9(2)
C34 C31 C32 112.7(3)
N1 C32 C31 112.3(2)
N1 C32 H32A 109.2
C31 C32 H32A 109.2
N1 C32 H32B 109.2
C31 C32 H32B 109.2
H32A C32 H32B 107.9
C31 C33 H33A 109.5
C31 C33 H33B 109.5
H33A C33 H33B 109.5
C31 C33 H33C 109.5
H33A C33 H33C 109.5
H33B C33 H33C 109.5
C31 C34 H34A 109.5
C31 C34 H34B 109.5
H34A C34 H34B 109.5
C31 C34 H34C 109.5
H34A C34 H34C 109.5
H34B C34 H34C 109.5
C42 C41 C46 120.0
C42 C41 P1 118.14(10)
C46 C41 P1 121.70(10)
C41 C42 C43 120.0
C41 C42 H42A 120.0
C43 C42 H42A 120.0
C44 C43 C42 120.0
C44 C43 H43A 120.0
C42 C43 H43A 120.0
C43 C44 C45 120.0
C43 C44 H44A 120.0
C45 C44 H44A 120.0
C44 C45 C46 120.0
C44 C45 H45A 120.0
C46 C45 H45A 120.0
C45 C46 C41 120.0
C45 C46 H46A 120.0
C41 C46 H46A 120.0
C52 C51 C56 120.0
C52 C51 P1 118.06(11)
C56 C51 P1 121.94(11)
C53 C52 C51 120.0
C53 C52 H52A 120.0
C51 C52 H52A 120.0
C52 C53 C54 120.0
C52 C53 H53A 120.0
C54 C53 H53A 120.0
C53 C54 C55 120.0
C53 C54 H54A 120.0
C55 C54 H54A 120.0
C56 C55 C54 120.0
C56 C55 H55A 120.0
C54 C55 H55A 120.0
C55 C56 C51 120.0
C55 C56 H56A 120.0
C51 C56 H56A 120.0
C111 O101 Sn2 115.33(17)
C121 O102 Sn2 113.14(16)
C131 O103 Sn2 114.76(15)
O101 C111 C113 108.9(2)
O101 C111 C114 107.6(2)
C113 C111 C114 109.9(3)
O101 C111 C112 109.7(2)
C113 C111 C112 113.6(2)
C114 C111 C112 106.9(2)
N2 C112 C111 112.7(2)
N2 C112 H11A 109.1
C111 C112 H11A 109.1
N2 C112 H11B 109.1
C111 C112 H11B 109.1
H11A C112 H11B 107.8
C111 C113 H11C 109.5
C111 C113 H11D 109.5
H11C C113 H11D 109.5
C111 C113 H11E 109.5
H11C C113 H11E 109.5
H11D C113 H11E 109.5
C111 C114 H11F 109.5
C111 C114 H11G 109.5
H11F C114 H11G 109.5
C111 C114 H11H 109.5
H11F C114 H11H 109.5
H11G C114 H11H 109.5
O102 C121 C124 107.1(2)
O102 C121 C123 109.7(2)
C124 C121 C123 109.7(3)
O102 C121 C122 108.6(2)
C124 C121 C122 107.3(2)
C123 C121 C122 114.2(2)
N2 C122 C121 112.5(2)
N2 C122 H12C 109.1
C121 C122 H12C 109.1
N2 C122 H12D 109.1
C121 C122 H12D 109.1
H12C C122 H12D 107.8
C121 C123 H12E 109.5
C121 C123 H12F 109.5
H12E C123 H12F 109.5
C121 C123 H12G 109.5
H12E C123 H12G 109.5
H12F C123 H12G 109.5
C121 C124 H12H 109.5
C121 C124 H12I 109.5
H12H C124 H12I 109.5
C121 C124 H12J 109.5
H12H C124 H12J 109.5
H12I C124 H12J 109.5
O103 C131 C133 109.2(2)
O103 C131 C134 107.4(2)
C133 C131 C134 109.9(3)
O103 C131 C132 108.6(2)
C133 C131 C132 114.0(2)
C134 C131 C132 107.5(2)
N2 C132 C131 112.8(2)
N2 C132 H13D 109.0
C131 C132 H13D 109.0
N2 C132 H13E 109.0
C131 C132 H13E 109.0
H13D C132 H13E 107.8
C131 C133 H13F 109.5
C131 C133 H13G 109.5
H13F C133 H13G 109.5
C131 C133 H13H 109.5
H13F C133 H13H 109.5
H13G C133 H13H 109.5
C131 C134 H13I 109.5
C131 C134 H13J 109.5
H13I C134 H13J 109.5
C131 C134 H13K 109.5
H13I C134 H13K 109.5
H13J C134 H13K 109.5
C142 C141 C146 120.0
C142 C141 P2 117.54(10)
C146 C141 P2 122.45(10)
C143 C142 C141 120.0
C143 C142 H14D 120.0
C141 C142 H14D 120.0
C142 C143 C144 120.0
C142 C143 H14E 120.0
C144 C143 H14E 120.0
C145 C144 C143 120.0
C145 C144 H14F 120.0
C143 C144 H14F 120.0
C146 C145 C144 120.0
C146 C145 H14G 120.0
C144 C145 H14G 120.0
C145 C146 C141 120.0
C145 C146 H14H 120.0
C141 C146 H14H 120.0
C152 C151 C156 120.0
C152 C151 P2 122.07(10)
C156 C151 P2 117.84(10)
C151 C152 C153 120.0
C151 C152 H15A 120.0
C153 C152 H15A 120.0
C152 C153 C154 120.0
C152 C153 H15B 120.0
C154 C153 H15B 120.0
C155 C154 C153 120.0
C155 C154 H15C 120.0
C153 C154 H15C 120.0
C154 C155 C156 120.0
C154 C155 H15D 120.0
C156 C155 H15D 120.0
C155 C156 C151 120.0
C155 C156 H15E 120.0
C151 C156 H15E 120.0

loop_
_geom_bond_atom_site_label_1
_geom_bond_atom_site_label_2
_geom_bond_distance
Sn1 O2 1.9769(18)
Sn1 O1 1.9789(18)
Sn1 O3 1.9828(19)
Sn1 N1 2.288(2)
Sn1 S1 2.4276(8)
P1 C41 1.8069(13)
P1 C51 1.8113(15)
P1 S2 1.9419(11)
P1 S1 2.0702(10)
Sn2 O103 1.9742(18)
Sn2 O102 1.9750(19)
Sn2 O101 1.9843(19)
Sn2 N2 2.276(2)
Sn2 S3 2.4285(7)
P2 C141 1.8096(15)
P2 C151 1.8132(14)
P2 S4 1.9386(11)
P2 S3 2.0893(10)
N1 C22 1.481(3)
N1 C32 1.487(4)
N1 C12 1.488(3)
O1 C11 1.431(3)
O2 C21 1.424(3)
O3 C31 1.423(3)
N2 C122 1.483(4)
N2 C132 1.484(3)
N2 C112 1.485(3)
C11 C13 1.516(4)
C11 C14 1.517(4)
C11 C12 1.534(4)
C12 H12A 0.9700
C12 H12B 0.9700
C13 H13A 0.9600
C13 H13B 0.9600
C13 H13C 0.9600
C14 H14A 0.9600
C14 H14B 0.9600
C14 H14C 0.9600
C21 C24 1.520(4)
C21 C23 1.522(4)
C21 C22 1.543(4)
C22 H22A 0.9700
C22 H22B 0.9700
C23 H23A 0.9600
C23 H23B 0.9600
C23 H23C 0.9600
C24 H24A 0.9600
C24 H24B 0.9600
C24 H24C 0.9600
C31 C33 1.520(4)
C31 C34 1.524(4)
C31 C32 1.539(4)
C32 H32A 0.9700
C32 H32B 0.9700
C33 H33A 0.9600
C33 H33B 0.9600
C33 H33C 0.9600
C34 H34A 0.9600
C34 H34B 0.9600
C34 H34C 0.9600
C41 C42 1.3900
C41 C46 1.3900
C42 C43 1.3900
C42 H42A 0.9300
C43 C44 1.3900
C43 H43A 0.9300
C44 C45 1.3900
C44 H44A 0.9300
C45 C46 1.3900
C45 H45A 0.9300
C46 H46A 0.9300
C51 C52 1.3900
C51 C56 1.3900
C52 C53 1.3900
C52 H52A 0.9300
C53 C54 1.3900
C53 H53A 0.9300
C54 C55 1.3900
C54 H54A 0.9300
C55 C56 1.3900
C55 H55A 0.9300
C56 H56A 0.9300
O101 C111 1.431(3)
O102 C121 1.436(3)
O103 C131 1.433(3)
C111 C113 1.519(4)
C111 C114 1.520(4)
C111 C112 1.539(4)
C112 H11A 0.9700
C112 H11B 0.9700
C113 H11C 0.9600
C113 H11D 0.9600
C113 H11E 0.9600
C114 H11F 0.9600
C114 H11G 0.9600
C114 H11H 0.9600
C121 C124 1.510(4)
C121 C123 1.520(4)
C121 C122 1.543(4)
C122 H12C 0.9700
C122 H12D 0.9700
C123 H12E 0.9600
C123 H12F 0.9600
C123 H12G 0.9600
C124 H12H 0.9600
C124 H12I 0.9600
C124 H12J 0.9600
C131 C133 1.514(4)
C131 C134 1.519(4)
C131 C132 1.539(4)
C132 H13D 0.9700
C132 H13E 0.9700
C133 H13F 0.9600
C133 H13G 0.9600
C133 H13H 0.9600
C134 H13I 0.9600
C134 H13J 0.9600
C134 H13K 0.9600
C141 C142 1.3900
C141 C146 1.3900
C142 C143 1.3900
C142 H14D 0.9300
C143 C144 1.3900
C143 H14E 0.9300
C144 C145 1.3900
C144 H14F 0.9300
C145 C146 1.3900
C145 H14G 0.9300
C146 H14H 0.9300
C151 C152 1.3900
C151 C156 1.3900
C152 C153 1.3900
C152 H15A 0.9300
C153 C154 1.3900
C153 H15B 0.9300
C154 C155 1.3900
C154 H15C 0.9300
C155 C156 1.3900
C155 H15D 0.9300
C156 H15E 0.9300

loop_
_geom_torsion_atom_site_label_1
_geom_torsion_atom_site_label_2
_geom_torsion_atom_site_label_3
_geom_torsion_atom_site_label_4
_geom_torsion
C41 P1 S1 Sn1 104.11(7)
C51 P1 S1 Sn1 -145.28(7)
S2 P1 S1 Sn1 -20.57(5)
O2 Sn1 S1 P1 77.06(7)
O1 Sn1 S1 P1 -53.96(7)
O3 Sn1 S1 P1 -171.75(6)
N1 Sn1 S1 P1 -160.5(2)
C141 P2 S3 Sn2 96.71(7)
C151 P2 S3 Sn2 -152.39(7)
S4 P2 S3 Sn2 -28.67(6)
O103 Sn2 S3 P2 -50.37(7)
O102 Sn2 S3 P2 74.85(7)
O101 Sn2 S3 P2 -170.31(6)
N2 Sn2 S3 P2 -157.3(3)
O2 Sn1 N1 C22 -3.01(17)
O1 Sn1 N1 C22 121.98(18)
O3 Sn1 N1 C22 -117.14(18)
S1 Sn1 N1 C22 -128.5(2)
O2 Sn1 N1 C32 117.60(17)
O1 Sn1 N1 C32 -117.41(17)
O3 Sn1 N1 C32 3.47(16)
S1 Sn1 N1 C32 -7.9(3)
O2 Sn1 N1 C12 -122.41(18)
O1 Sn1 N1 C12 2.58(17)
O3 Sn1 N1 C12 123.46(18)
S1 Sn1 N1 C12 112.1(2)
O2 Sn1 O1 C11 94.85(19)
O3 Sn1 O1 C11 -51.9(2)
N1 Sn1 O1 C11 22.04(18)
S1 Sn1 O1 C11 -143.23(17)
O1 Sn1 O2 C21 -44.3(2)
O3 Sn1 O2 C21 104.28(18)
N1 Sn1 O2 C21 28.53(18)
S1 Sn1 O2 C21 -164.42(16)
O2 Sn1 O3 C31 -55.49(18)
O1 Sn1 O3 C31 94.49(18)
N1 Sn1 O3 C31 20.41(17)
S1 Sn1 O3 C31 -162.55(17)
O103 Sn2 N2 C122 120.11(18)
O102 Sn2 N2 C122 -0.99(17)
O101 Sn2 N2 C122 -117.65(18)
S3 Sn2 N2 C122 -130.8(3)
O103 Sn2 N2 C132 -0.16(17)
O102 Sn2 N2 C132 -121.26(18)
O101 Sn2 N2 C132 122.08(18)
S3 Sn2 N2 C132 108.9(3)
O103 Sn2 N2 C112 -119.98(17)
O102 Sn2 N2 C112 118.92(17)
O101 Sn2 N2 C112 2.26(16)
S3 Sn2 N2 C112 -10.9(4)
Sn1 O1 C11 C13 -158.44(19)
Sn1 O1 C11 C14 82.8(2)
Sn1 O1 C11 C12 -42.0(3)
C22 N1 C12 C11 -139.0(2)
C32 N1 C12 C11 90.6(3)
Sn1 N1 C12 C11 -24.7(3)
O1 C11 C12 N1 43.5(3)
C13 C11 C12 N1 160.3(2)
C14 C11 C12 N1 -78.4(3)
Sn1 O2 C21 C24 76.3(2)
Sn1 O2 C21 C23 -164.69(19)
Sn1 O2 C21 C22 -48.1(2)
C32 N1 C22 C21 -136.1(2)
C12 N1 C22 C21 93.7(3)
Sn1 N1 C22 C21 -20.6(3)
O2 C21 C22 N1 44.6(3)
C24 C21 C22 N1 -77.5(3)
C23 C21 C22 N1 162.1(2)
Sn1 O3 C31 C33 -156.70(17)
Sn1 O3 C31 C34 84.5(2)
Sn1 O3 C31 C32 -39.9(3)
C22 N1 C32 C31 90.7(3)
C12 N1 C32 C31 -139.3(2)
Sn1 N1 C32 C31 -24.4(3)
O3 C31 C32 N1 41.9(3)
C33 C31 C32 N1 157.9(2)
C34 C31 C32 N1 -80.6(3)
C51 P1 C41 C42 165.83(11)
S2 P1 C41 C42 41.42(12)
S1 P1 C41 C42 -84.74(10)
C51 P1 C41 C46 -9.69(14)
S2 P1 C41 C46 -134.10(10)
S1 P1 C41 C46 99.74(11)
C46 C41 C42 C43 0.0
P1 C41 C42 C43 -175.60(15)
C41 C42 C43 C44 0.0
C42 C43 C44 C45 0.0
C43 C44 C45 C46 0.0
C44 C45 C46 C41 0.0
C42 C41 C46 C45 0.0
P1 C41 C46 C45 175.44(15)
C41 P1 C51 C52 -86.48(12)
S2 P1 C51 C52 36.99(12)
S1 P1 C51 C52 162.30(9)
C41 P1 C51 C56 92.67(13)
S2 P1 C51 C56 -143.86(9)
S1 P1 C51 C56 -18.56(12)
C56 C51 C52 C53 0.0
P1 C51 C52 C53 179.17(14)
C51 C52 C53 C54 0.0
C52 C53 C54 C55 0.0
C53 C54 C55 C56 0.0
C54 C55 C56 C51 0.0
C52 C51 C56 C55 0.0
P1 C51 C56 C55 -179.13(15)
O103 Sn2 O101 C111 95.67(18)
O102 Sn2 O101 C111 -54.31(19)
N2 Sn2 O101 C111 21.77(17)
S3 Sn2 O101 C111 -160.85(17)
O103 Sn2 O102 C121 -47.5(2)
O101 Sn2 O102 C121 102.81(18)
N2 Sn2 O102 C121 26.96(18)
S3 Sn2 O102 C121 -162.27(17)
O102 Sn2 O103 C131 100.07(19)
O101 Sn2 O103 C131 -48.7(2)
N2 Sn2 O103 C131 25.33(18)
S3 Sn2 O103 C131 -143.45(17)
Sn2 O101 C111 C113 83.9(2)
Sn2 O101 C111 C114 -157.08(18)
Sn2 O101 C111 C112 -41.1(3)
C122 N2 C112 C111 90.7(3)
C132 N2 C112 C111 -138.7(2)
Sn2 N2 C112 C111 -23.8(3)
O101 C111 C112 N2 42.4(3)
C113 C111 C112 N2 -79.8(3)
C114 C111 C112 N2 158.8(2)
Sn2 O102 C121 C124 -162.70(19)
Sn2 O102 C121 C123 78.3(2)
Sn2 O102 C121 C122 -47.2(3)
C132 N2 C122 C121 91.8(3)
C112 N2 C122 C121 -138.1(2)
Sn2 N2 C122 C121 -23.1(3)
O102 C121 C122 N2 45.9(3)
C124 C121 C122 N2 161.3(2)
C123 C121 C122 N2 -76.9(3)
Sn2 O103 C131 C133 80.1(2)
Sn2 O103 C131 C134 -160.77(19)
Sn2 O103 C131 C132 -44.8(3)
C122 N2 C132 C131 -137.3(2)
C112 N2 C132 C131 92.4(3)
Sn2 N2 C132 C131 -22.8(3)
O103 C131 C132 N2 43.8(3)
C133 C131 C132 N2 -78.2(3)
C134 C131 C132 N2 159.7(2)
C151 P2 C141 C142 171.41(11)
S4 P2 C141 C142 46.36(12)
S3 P2 C141 C142 -80.76(11)
C151 P2 C141 C146 -9.73(14)
S4 P2 C141 C146 -134.78(10)
S3 P2 C141 C146 98.10(11)
C146 C141 C142 C143 0.0
P2 C141 C142 C143 178.89(14)
C141 C142 C143 C144 0.0
C142 C143 C144 C145 0.0
C143 C144 C145 C146 0.0
C144 C145 C146 C141 0.0
C142 C141 C146 C145 0.0
P2 C141 C146 C145 -178.83(15)
C141 P2 C151 C152 86.19(12)
S4 P2 C151 C152 -149.47(9)
S3 P2 C151 C152 -24.61(11)
C141 P2 C151 C156 -97.28(12)
S4 P2 C151 C156 27.06(12)
S3 P2 C151 C156 151.92(9)
C156 C151 C152 C153 0.0
P2 C151 C152 C153 176.46(14)
C151 C152 C153 C154 0.0
C152 C153 C154 C155 0.0
C153 C154 C155 C156 0.0
C154 C155 C156 C151 0.0
C152 C151 C156 C155 0.0
P2 C151 C156 C155 -176.60(14)
